data_4329432
loop_
_publ_author_name
'Eric M. Villa'
'Connor J. Marr'
'Laurent J. Jouffret'
'Evgeny V. Alekseev'
'Wulf Depmeier'
'Thomas E. Albrecht-Schmitt'

_publ_section_title
;
 Systematic Evolution from Uranyl(VI) Phosphites to Uranium(IV) Phosphates
;
_journal_name_full 'Inorganic Chemistry'
_journal_page_first 6548
_journal_page_last 6558
_journal_paper_doi 10.1021/ic3000735
_journal_volume 51
_journal_year 2012
_chemical_formula_moiety Cs2[U3(PO4)2(HPO3)4]
_chemical_formula_sum 'Cs2 H4 O20 P6 U3'
_chemical_formula_weight 1489.76
_chemical_name_common 'Cesium Uranium(IV) Phosphate-Phosphite'
_chemical_name_systematic
; 
 ? 
;
_space_group_IT_number 12
_symmetry_cell_setting monoclinic
_symmetry_space_group_name_Hall '-C 2y'
_symmetry_space_group_name_H-M 'C 1 2/m 1'
_atom_sites_solution_hydrogens geom
_atom_sites_solution_primary direct
_atom_sites_solution_secondary difmap
_audit_creation_method SHELXL-97
_cell_angle_alpha 90.00
_cell_angle_beta 98.964(2)
_cell_angle_gamma 90.00
_cell_formula_units_Z 2
_cell_length_a 25.7396(8)
_cell_length_b 5.5906(2)
_cell_length_c 7.6334(2)
_cell_measurement_reflns_used 1806
_cell_measurement_temperature 100(2)
_cell_measurement_theta_max 30.53
_cell_measurement_theta_min 1.60
_cell_volume 1085.03(6)
_computing_cell_refinement 'smart saint'
_computing_data_collection smart
_computing_data_reduction SAINT
_computing_molecular_graphics 'SHELXP-97 (Sheldrick, 1997)'
_computing_publication_material 'SHELXCIF-97 (Sheldrick, 2000)'
_computing_structure_refinement 'SHELXL-97 (Sheldrick, 2008)'
_computing_structure_solution 'SHELXS-97 (Sheldrick, 2008)'
_diffrn_ambient_temperature 100(2)
_diffrn_detector_area_resol_mean 0
_diffrn_measured_fraction_theta_full 0.997
_diffrn_measured_fraction_theta_max 0.997
_diffrn_measurement_device_type 'BRUKER apex II'
_diffrn_measurement_method '0.5 wide w/ exposures'
_diffrn_radiation_monochromator 'Quazar optics'
_diffrn_radiation_source 'Imus microfocused'
_diffrn_radiation_type MoK\a
_diffrn_radiation_wavelength 0.71073
_diffrn_reflns_av_R_equivalents 0.0240
_diffrn_reflns_av_sigmaI/netI 0.0232
_diffrn_reflns_limit_h_max 36
_diffrn_reflns_limit_h_min -34
_diffrn_reflns_limit_k_max 7
_diffrn_reflns_limit_k_min -7
_diffrn_reflns_limit_l_max 10
_diffrn_reflns_limit_l_min -10
_diffrn_reflns_number 7626
_diffrn_reflns_theta_full 30.53
_diffrn_reflns_theta_max 30.53
_diffrn_reflns_theta_min 1.60
_exptl_absorpt_coefficient_mu 26.169
_exptl_absorpt_correction_T_max 0.351
_exptl_absorpt_correction_T_min 0.109
_exptl_absorpt_correction_type numerical
_exptl_absorpt_process_details SHELTXPREP
_exptl_crystal_colour Blue-Green
_exptl_crystal_density_diffrn 4.560
_exptl_crystal_density_meas ?
_exptl_crystal_description Block
_exptl_crystal_F_000 1280
_exptl_crystal_size_max 0.100
_exptl_crystal_size_mid 0.075
_exptl_crystal_size_min 0.040
_refine_diff_density_max 3.558
_refine_diff_density_min -1.431
_refine_diff_density_rms 0.256
_refine_ls_extinction_method none
_refine_ls_goodness_of_fit_ref 1.062
_refine_ls_hydrogen_treatment mixed
_refine_ls_matrix_type full
_refine_ls_number_parameters 90
_refine_ls_number_reflns 1806
_refine_ls_number_restraints 0
_refine_ls_restrained_S_all 1.062
_refine_ls_R_factor_all 0.0271
_refine_ls_R_factor_gt 0.0228
_refine_ls_shift/su_max 0.001
_refine_ls_shift/su_mean 0.000
_refine_ls_structure_factor_coef Fsqd
_refine_ls_weighting_details 'calc w=1/[\s^2^(Fo^2^)+(0.0198P)^2^+19.0570P] where P=(Fo^2^+2Fc^2^)/3'
_refine_ls_weighting_scheme calc
_refine_ls_wR_factor_gt 0.0501
_refine_ls_wR_factor_ref 0.0519
_reflns_number_gt 1634
_reflns_number_total 1806
_reflns_threshold_expression >2sigma(I)
_cod_data_source_file ic3000735_si_002_5.cif
_cod_data_source_block Cs_U(IV)_PO4_PO3
_cod_depositor_comments
;
The following automatic conversions were performed:

'_exptl_crystal_density_meas' value 'N/A' was changed to '?' - the
value is perceived as not measured.

Automatic conversion script
Id: cif_fix_values 3008 2015-01-20 13:52:24Z robertas 
;
_cod_database_code 4329432

loop_
_symmetry_equiv_pos_as_xyz
'x, y, z'
'-x, y, -z'
'x+1/2, y+1/2, z'
'-x+1/2, y+1/2, -z'
'-x, -y, -z'
'x, -y, z'
'-x+1/2, -y+1/2, -z'
'x+1/2, -y+1/2, z'

loop_
_atom_site_label
_atom_site_type_symbol
_atom_site_fract_x
_atom_site_fract_y
_atom_site_fract_z
_atom_site_U_iso_or_equiv
_atom_site_adp_type
_atom_site_occupancy
_atom_site_symmetry_multiplicity
_atom_site_calc_flag
_atom_site_refinement_flags
U1 U 0.0000 0.5000 0.5000 0.00760(8) Uani 1 4 d S
U2 U -0.179267(9) 0.0000 0.92476(3) 0.01020(7) Uani 1 2 d S
Cs1 Cs 0.168506(17) 0.5000 0.57831(6) 0.01524(10) Uani 1 2 d S
P1 P -0.25616(7) 0.0000 1.1929(3) 0.0138(3) Uani 1 2 d S
P2 P -0.08531(7) 0.5000 0.0570(2) 0.0109(3) Uani 1 2 d S
H1 H -0.047(3) 0.5000 -0.073(11) 0.013 Uiso 1 2 d S
P3 P -0.06826(7) 0.0000 0.6814(3) 0.0141(3) Uani 1 2 d S
H2 H -0.033(3) 0.0000 0.857(11) 0.017 Uiso 1 2 d S
O1 O -0.0492(2) 0.5000 0.2353(8) 0.0236(13) Uani 1 2 d S
O2 O 0.05323(15) 0.2237(7) 0.4117(5) 0.0210(8) Uani 1 1 d .
O3 O -0.2711(2) 0.0000 0.9887(8) 0.046(2) Uani 1 2 d S
O4 O -0.11833(14) -0.2750(7) 1.0349(5) 0.0205(8) Uani 1 1 d .
O5 O -0.22084(14) -0.2772(7) 0.7317(5) 0.0174(7) Uani 1 1 d .
O6 O -0.19594(18) 0.0000 1.2224(7) 0.0111(9) Uani 1 2 d S
O7 O -0.12561(19) 0.0000 0.7012(7) 0.0182(11) Uani 1 2 d S

loop_
_atom_site_aniso_label
_atom_site_aniso_U_11
_atom_site_aniso_U_22
_atom_site_aniso_U_33
_atom_site_aniso_U_23
_atom_site_aniso_U_13
_atom_site_aniso_U_12
U1 0.00587(14) 0.00662(15) 0.01018(15) 0.000 0.00081(11) 0.000
U2 0.00884(11) 0.01123(12) 0.01031(12) 0.000 0.00084(8) 0.000
Cs1 0.01105(19) 0.0211(2) 0.0136(2) 0.000 0.00215(15) 0.000
P1 0.0095(8) 0.0166(9) 0.0159(8) 0.000 0.0044(6) 0.000
P2 0.0095(7) 0.0118(8) 0.0108(8) 0.000 -0.0001(6) 0.000
P3 0.0108(8) 0.0114(8) 0.0214(9) 0.000 0.0067(7) 0.000
O1 0.024(3) 0.021(3) 0.020(3) 0.000 -0.013(2) 0.000
O2 0.0190(18) 0.0149(18) 0.031(2) -0.0044(16) 0.0091(15) 0.0031(15)
O3 0.007(2) 0.120(8) 0.011(3) 0.000 -0.001(2) 0.000
O4 0.0170(17) 0.0143(18) 0.028(2) 0.0039(16) -0.0020(15) 0.0044(15)
O5 0.0177(17) 0.0147(18) 0.0222(18) -0.0057(15) 0.0107(14) -0.0068(15)
O6 0.006(2) 0.011(2) 0.016(2) 0.000 0.0009(17) 0.000
O7 0.009(2) 0.025(3) 0.023(3) 0.000 0.010(2) 0.000

loop_
_atom_type_symbol
_atom_type_description
_atom_type_scat_dispersion_real
_atom_type_scat_dispersion_imag
_atom_type_scat_source
O O 0.0106 0.0060 'International Tables Vol C Tables 4.2.6.8 and 6.1.1.4'
H H 0.0000 0.0000 'International Tables Vol C Tables 4.2.6.8 and 6.1.1.4'
P P 0.1023 0.0942 'International Tables Vol C Tables 4.2.6.8 and 6.1.1.4'
Cs Cs -0.3680 2.1192 'International Tables Vol C Tables 4.2.6.8 and 6.1.1.4'
U U -9.6767 9.6646 'International Tables Vol C Tables 4.2.6.8 and 6.1.1.4'

loop_
_geom_angle_atom_site_label_1
_geom_angle_atom_site_label_2
_geom_angle_atom_site_label_3
_geom_angle
_geom_angle_site_symmetry_1
_geom_angle_site_symmetry_3
O1 U1 O1 179.998(1) . 5_566
O1 U1 O2 90.85(16) . .
O1 U1 O2 89.15(16) 5_566 .
O1 U1 O2 90.85(16) . 6_565
O1 U1 O2 89.15(16) 5_566 6_565
O2 U1 O2 87.3(2) . 6_565
O1 U1 O2 89.15(16) . 2_556
O1 U1 O2 90.85(16) 5_566 2_556
O2 U1 O2 92.7(2) . 2_556
O2 U1 O2 180.00(15) 6_565 2_556
O1 U1 O2 89.15(16) . 5_566
O1 U1 O2 90.85(16) 5_566 5_566
O2 U1 O2 180.00(15) . 5_566
O2 U1 O2 92.7(2) 6_565 5_566
O2 U1 O2 87.3(2) 2_556 5_566
O1 U1 Cs1 123.39(17) . .
O1 U1 Cs1 56.61(17) 5_566 .
O2 U1 Cs1 52.27(10) . .
O2 U1 Cs1 52.27(10) 6_565 .
O2 U1 Cs1 127.73(10) 2_556 .
O2 U1 Cs1 127.73(10) 5_566 .
O1 U1 Cs1 56.61(17) . 5_566
O1 U1 Cs1 123.39(17) 5_566 5_566
O2 U1 Cs1 127.73(10) . 5_566
O2 U1 Cs1 127.73(10) 6_565 5_566
O2 U1 Cs1 52.27(10) 2_556 5_566
O2 U1 Cs1 52.27(10) 5_566 5_566
Cs1 U1 Cs1 180.0 . 5_566
O4 U2 O4 85.6(2) 6 .
O4 U2 O5 90.38(14) 6 6
O4 U2 O5 158.09(13) . 6
O4 U2 O5 158.09(13) 6 .
O4 U2 O5 90.38(14) . .
O5 U2 O5 85.3(2) 6 .
O4 U2 O7 79.54(14) 6 .
O4 U2 O7 79.54(14) . .
O5 U2 O7 78.55(13) 6 .
O5 U2 O7 78.55(13) . .
O4 U2 O6 82.12(13) 6 .
O4 U2 O6 82.12(13) . .
O5 U2 O6 118.69(11) 6 .
O5 U2 O6 118.69(11) . .
O7 U2 O6 154.90(17) . .
O4 U2 O3 123.51(13) 6 .
O4 U2 O3 123.51(13) . .
O5 U2 O3 76.28(13) 6 .
O5 U2 O3 76.28(13) . .
O7 U2 O3 145.52(19) . .
O6 U2 O3 59.58(18) . .
O4 U2 P1 103.56(10) 6 .
O4 U2 P1 103.57(10) . .
O5 U2 P1 98.32(9) 6 .
O5 U2 P1 98.32(9) . .
O7 U2 P1 175.69(14) . .
O6 U2 P1 29.42(11) . .
O3 U2 P1 30.16(14) . .
O4 U2 P1 165.03(10) 6 7_447
O4 U2 P1 79.42(10) . 7_447
O5 U2 P1 103.47(11) 6 7_447
O5 U2 P1 23.97(10) . 7_447
O7 U2 P1 97.47(8) . 7_447
O6 U2 P1 95.84(7) . 7_447
O3 U2 P1 66.43(6) . 7_447
P1 U2 P1 80.30(4) . 7_447
O4 U2 P1 79.42(10) 6 7_457
O4 U2 P1 165.03(11) . 7_457
O5 U2 P1 23.97(10) 6 7_457
O5 U2 P1 103.47(10) . 7_457
O7 U2 P1 97.47(8) . 7_457
O6 U2 P1 95.84(7) . 7_457
O3 U2 P1 66.43(6) . 7_457
P1 U2 P1 80.30(4) . 7_457
P1 U2 P1 115.55(5) 7_447 7_457
O4 U2 Cs1 136.77(10) 6 3_445
O4 U2 Cs1 136.78(10) . 3_445
O5 U2 Cs1 47.53(10) 6 3_445
O5 U2 Cs1 47.53(10) . 3_445
O7 U2 Cs1 97.65(13) . 3_445
O6 U2 Cs1 107.45(11) . 3_445
O3 U2 Cs1 47.87(13) . 3_445
P1 U2 Cs1 78.03(4) . 3_445
P1 U2 Cs1 58.00(3) 7_447 3_445
P1 U2 Cs1 58.00(3) 7_457 3_445
O4 U2 Cs1 48.98(10) 6 5_567
O4 U2 Cs1 98.89(10) . 5_567
O5 U2 Cs1 94.60(10) 6 5_567
O5 U2 Cs1 152.75(9) . 5_567
O7 U2 Cs1 128.23(9) . 5_567
O6 U2 Cs1 39.00(4) . 5_567
O3 U2 Cs1 77.24(11) . 5_567
P1 U2 Cs1 54.65(3) . 5_567
P1 U2 Cs1 133.52(3) 7_447 5_567
P1 U2 Cs1 71.29(3) 7_457 5_567
Cs1 U2 Cs1 115.090(7) 3_445 5_567
O5 Cs1 O5 46.50(14) 5_556 2_566
O5 Cs1 O6 127.68(11) 5_556 5_567
O5 Cs1 O6 85.61(11) 2_566 5_567
O5 Cs1 O6 85.61(11) 5_556 5_557
O5 Cs1 O6 127.68(11) 2_566 5_557
O6 Cs1 O6 121.24(15) 5_567 5_557
O5 Cs1 O3 121.55(11) 5_556 3
O5 Cs1 O3 121.55(11) 2_566 3
O6 Cs1 O3 60.63(8) 5_567 3
O6 Cs1 O3 60.63(8) 5_557 3
O5 Cs1 O5 90.32(7) 5_556 8
O5 Cs1 O5 68.54(11) 2_566 8
O6 Cs1 O5 46.14(10) 5_567 8
O6 Cs1 O5 97.31(10) 5_557 8
O3 Cs1 O5 53.45(10) 3 8
O5 Cs1 O5 68.54(11) 5_556 3
O5 Cs1 O5 90.32(7) 2_566 3
O6 Cs1 O5 97.31(10) 5_567 3
O6 Cs1 O5 46.14(10) 5_557 3
O3 Cs1 O5 53.45(10) 3 3
O5 Cs1 O5 56.15(13) 8 3
O5 Cs1 O2 110.33(10) 5_556 6_565
O5 Cs1 O2 89.42(9) 2_566 6_565
O6 Cs1 O2 84.06(10) 5_567 6_565
O6 Cs1 O2 133.31(10) 5_557 6_565
O3 Cs1 O2 127.78(11) 3 6_565
O5 Cs1 O2 124.99(9) 8 6_565
O5 Cs1 O2 178.58(9) 3 6_565
O5 Cs1 O2 89.42(9) 5_556 .
O5 Cs1 O2 110.33(10) 2_566 .
O6 Cs1 O2 133.31(10) 5_567 .
O6 Cs1 O2 84.06(10) 5_557 .
O3 Cs1 O2 127.78(11) 3 .
O5 Cs1 O2 178.58(9) 8 .
O5 Cs1 O2 124.99(9) 3 .
O2 Cs1 O2 53.86(13) 6_565 .
O5 Cs1 O1 142.26(9) 5_556 5_566
O5 Cs1 O1 142.26(9) 2_566 5_566
O6 Cs1 O1 87.18(9) 5_567 5_566
O6 Cs1 O1 87.18(9) 5_557 5_566
O3 Cs1 O1 85.89(13) 3 5_566
O5 Cs1 O1 127.35(9) 8 5_566
O5 Cs1 O1 127.35(9) 3 5_566
O2 Cs1 O1 52.97(9) 6_565 5_566
O2 Cs1 O1 52.97(9) . 5_566
O5 Cs1 O7 51.23(10) 5_556 5_556
O5 Cs1 O7 89.39(10) 2_566 5_556
O6 Cs1 O7 170.49(10) 5_567 5_556
O6 Cs1 O7 68.13(10) 5_557 5_556
O3 Cs1 O7 128.76(7) 3 5_556
O5 Cs1 O7 138.39(10) 8 5_556
O5 Cs1 O7 90.79(10) 3 5_556
O2 Cs1 O7 87.81(10) 6_565 5_556
O2 Cs1 O7 41.88(10) . 5_556
O1 Cs1 O7 91.88(9) 5_566 5_556
O5 Cs1 O7 89.39(10) 5_556 5_566
O5 Cs1 O7 51.23(10) 2_566 5_566
O6 Cs1 O7 68.13(10) 5_567 5_566
O6 Cs1 O7 170.49(10) 5_557 5_566
O3 Cs1 O7 128.76(7) 3 5_566
O5 Cs1 O7 90.79(10) 8 5_566
O5 Cs1 O7 138.38(10) 3 5_566
O2 Cs1 O7 41.88(10) 6_565 5_566
O2 Cs1 O7 87.81(10) . 5_566
O1 Cs1 O7 91.88(9) 5_566 5_566
O7 Cs1 O7 102.47(14) 5_556 5_566
O5 P1 O5 109.0(3) 4_457 7_447
O5 P1 O6 112.76(19) 4_457 .
O5 P1 O6 112.76(18) 7_447 .
O5 P1 O3 109.21(19) 4_457 .
O5 P1 O3 109.21(19) 7_447 .
O6 P1 O3 103.6(3) . .
O5 P1 U2 125.46(15) 4_457 .
O5 P1 U2 125.46(14) 7_447 .
O6 P1 U2 49.70(19) . .
O3 P1 U2 53.9(2) . .
O5 P1 U2 125.69(16) 4_457 7_447
O5 P1 U2 37.40(14) 7_447 7_447
O6 P1 U2 119.66(5) . 7_447
O3 P1 U2 71.95(10) . 7_447
U2 P1 U2 99.70(4) . 7_447
O5 P1 U2 37.40(14) 4_457 7_457
O5 P1 U2 125.69(16) 7_447 7_457
O6 P1 U2 119.66(5) . 7_457
O3 P1 U2 71.95(10) . 7_457
U2 P1 U2 99.70(4) . 7_457
U2 P1 U2 115.55(5) 7_447 7_457
O5 P1 Cs1 55.22(15) 4_457 3_446
O5 P1 Cs1 55.22(14) 7_447 3_446
O6 P1 Cs1 121.2(2) . 3_446
O3 P1 Cs1 135.2(2) . 3_446
U2 P1 Cs1 170.87(6) . 3_446
U2 P1 Cs1 85.06(3) 7_447 3_446
U2 P1 Cs1 85.06(3) 7_457 3_446
O5 P1 Cs1 58.00(15) 4_457 5_567
O5 P1 Cs1 131.04(17) 7_447 5_567
O6 P1 Cs1 54.77(9) . 5_567
O3 P1 Cs1 119.69(12) . 5_567
U2 P1 Cs1 84.77(3) . 5_567
U2 P1 Cs1 167.20(5) 7_447 5_567
U2 P1 Cs1 75.088(10) 7_457 5_567
Cs1 P1 Cs1 88.99(4) 3_446 5_567
O5 P1 Cs1 131.04(17) 4_457 5_557
O5 P1 Cs1 58.00(15) 7_447 5_557
O6 P1 Cs1 54.77(9) . 5_557
O3 P1 Cs1 119.69(12) . 5_557
U2 P1 Cs1 84.77(3) . 5_557
U2 P1 Cs1 75.088(10) 7_447 5_557
U2 P1 Cs1 167.20(5) 7_457 5_557
Cs1 P1 Cs1 88.99(4) 3_446 5_557
Cs1 P1 Cs1 93.51(4) 5_567 5_557
O4 P2 O4 112.5(3) 6_554 1_564
O4 P2 O1 110.7(2) 6_554 .
O4 P2 O1 110.7(2) 1_564 .
O4 P2 Cs1 73.05(16) 6_554 5_566
O4 P2 Cs1 73.05(16) 1_564 5_566
O1 P2 Cs1 71.2(3) . 5_566
O7 P3 O2 111.85(19) . 5_556
O7 P3 O2 111.85(19) . 2_556
O2 P3 O2 110.9(3) 5_556 2_556
O7 P3 Cs1 59.74(14) . 5_556
O2 P3 Cs1 53.06(15) 5_556 5_556
O2 P3 Cs1 121.49(18) 2_556 5_556
O7 P3 Cs1 59.74(14) . 5_566
O2 P3 Cs1 121.49(18) 5_556 5_566
O2 P3 Cs1 53.06(15) 2_556 5_566
Cs1 P3 Cs1 85.97(4) 5_556 5_566
P2 O1 U1 177.3(4) . .
P2 O1 Cs1 85.0(2) . 5_566
U1 O1 Cs1 92.4(2) . 5_566
P3 O2 U1 157.3(3) 5_556 .
P3 O2 Cs1 106.10(18) 5_556 .
U1 O2 Cs1 96.48(13) . .
P1 O3 U2 95.9(3) . .
P1 O3 Cs1 166.3(3) . 3_445
U2 O3 Cs1 97.82(18) . 3_445
P2 O4 U2 162.1(3) 1_546 .
P2 O4 Cs1 83.44(17) 1_546 5_557
U2 O4 Cs1 102.94(13) . 5_557
P1 O5 U2 118.6(2) 7_447 .
P1 O5 Cs1 101.32(18) 7_447 5_556
U2 O5 Cs1 122.63(13) . 5_556
P1 O5 Cs1 98.80(17) 7_447 3_445
U2 O5 Cs1 101.66(13) . 3_445
Cs1 O5 Cs1 111.46(11) 5_556 3_445
P1 O6 U2 100.9(2) . .
P1 O6 Cs1 102.28(13) . 5_567
U2 O6 Cs1 113.20(9) . 5_567
P1 O6 Cs1 102.28(13) . 5_557
U2 O6 Cs1 113.20(9) . 5_557
Cs1 O6 Cs1 121.23(15) 5_567 5_557
P3 O7 U2 140.0(3) . .
P3 O7 Cs1 98.97(16) . 5_556
U2 O7 Cs1 105.67(11) . 5_556
P3 O7 Cs1 98.97(16) . 5_566
U2 O7 Cs1 105.67(11) . 5_566
Cs1 O7 Cs1 102.47(14) 5_556 5_566

loop_
_geom_bond_atom_site_label_1
_geom_bond_atom_site_label_2
_geom_bond_distance
_geom_bond_site_symmetry_2
U1 O1 2.211(5) .
U1 O1 2.211(5) 5_566
U1 O2 2.237(4) .
U1 O2 2.237(4) 6_565
U1 O2 2.237(4) 2_556
U1 O2 2.237(4) 5_566
U1 Cs1 4.2850(4) .
U1 Cs1 4.2850(4) 5_566
U2 O4 2.263(4) 6
U2 O4 2.263(4) .
U2 O5 2.287(4) 6
U2 O5 2.287(4) .
U2 O7 2.356(5) .
U2 O6 2.377(5) .
U2 O3 2.488(6) .
U2 P1 3.0611(18) .
U2 P1 3.3043(10) 7_447
U2 P1 3.3043(10) 7_457
U2 Cs1 4.3723(5) 3_445
U2 Cs1 4.6853(4) 5_567
Cs1 O5 3.156(4) 5_556
Cs1 O5 3.156(4) 2_566
Cs1 O6 3.208(2) 5_567
Cs1 O6 3.208(2) 5_557
Cs1 O3 3.273(6) 3
Cs1 O5 3.293(4) 8
Cs1 O5 3.293(4) 3
Cs1 O2 3.411(4) 6_565
Cs1 O2 3.411(4) .
Cs1 O1 3.581(6) 5_566
Cs1 O7 3.585(3) 5_556
Cs1 O7 3.585(3) 5_566
P1 O5 1.529(4) 4_457
P1 O5 1.529(4) 7_447
P1 O6 1.531(5) .
P1 O3 1.546(6) .
P1 U2 3.3043(10) 7_447
P1 U2 3.3043(10) 7_457
P1 Cs1 3.7671(19) 3_446
P1 Cs1 3.8373(13) 5_567
P1 Cs1 3.8373(13) 5_557
P2 O4 1.513(4) 6_554
P2 O4 1.513(4) 1_564
P2 O1 1.524(5) .
P2 Cs1 3.7671(18) 5_566
P3 O7 1.507(5) .
P3 O2 1.518(4) 5_556
P3 O2 1.518(4) 2_556
P3 Cs1 4.0998(15) 5_556
P3 Cs1 4.0998(15) 5_566
O1 Cs1 3.581(6) 5_566
O2 P3 1.518(4) 5_556
O3 Cs1 3.273(6) 3_445
O4 P2 1.513(4) 1_546
O4 Cs1 3.627(4) 5_557
O5 P1 1.529(4) 7_447
O5 Cs1 3.156(4) 5_556
O5 Cs1 3.293(4) 3_445
O6 Cs1 3.208(2) 5_567
O6 Cs1 3.208(2) 5_557
O7 Cs1 3.585(3) 5_556
O7 Cs1 3.585(3) 5_566
